data_9007807
loop_
_publ_author_name
'Janczak, J.'
'Kubiak, R.'
'Glowiak, T.'

_publ_section_title
;
 Structure of barium copper pyrosilicate at 300 K
;
_journal_name_full 'Acta Crystallographica, Section C'
_journal_page_first 1383
_journal_page_last 1385
_journal_paper_doi 10.1107/S0108270189012618
_journal_volume 46
_journal_year 1990
_chemical_formula_structural BaCu2Si2O7
_chemical_formula_sum 'Ba Cu2 O7 Si2'
_chemical_name_mineral Scottyite
_space_group_IT_number 62
_symmetry_space_group_name_Hall '-P 2ac 2n'
_symmetry_space_group_name_H-M 'P n m a'
_cell_angle_alpha 90
_cell_angle_beta 90
_cell_angle_gamma 90
_cell_length_a 6.866
_cell_length_b 13.190
_cell_length_c 6.909
_cell_formula_units_Z 4
_cell_volume 625.697
_database_code_amcsd 0010169
_exptl_crystal_density_diffrn 4.592
_cod_original_formula_sum 'Ba Cu2 Si2 O7'
_cod_database_code 9007807

loop_
_space_group_symop_operation_xyz
x,y,z
x,1/2-y,z
-x,1/2+y,-z
1/2-x,1/2+y,1/2+z
1/2+x,1/2-y,1/2-z
1/2+x,y,1/2-z
1/2-x,-y,1/2+z
-x,-y,-z

loop_
_atom_site_label
_atom_site_fract_x
_atom_site_fract_y
_atom_site_fract_z
_atom_site_U_iso_or_equiv
Ba -0.01300 0.25000 0.95700 0.00810
Cu 0.22230 0.00420 0.79360 0.00610
Si 0.00240 0.13400 0.47290 0.00510
O1 0.09660 0.25000 0.48280 0.00800
O2 -0.17180 0.13380 0.63090 0.00970
O3 -0.05890 0.11210 0.25190 0.01070
O4 0.18280 0.05970 0.53400 0.00670

loop_
_cod_related_entry_id
_cod_related_entry_database
_cod_related_entry_code
1 AMCSD 0010169
